data_7709409
loop_
_publ_author_name
'Ahmed, Naushad'
'Uddin Ansari, Kamal'

_publ_section_title
;
 Experimental and theoretical insights into Co-Ln magnetic exchange and
 the rare slow-magnetic relaxation behavior of [CoII2Pr]<sup>2+</sup> in a
 series of linear [CoII2Ln]<sup>2+</sup> complexes.
;
_journal_issue 10
_journal_name_full 'Dalton transactions (Cambridge, England : 2003)'
_journal_page_first 4122
_journal_page_last 4134
_journal_paper_doi 10.1039/d1dt03573h
_journal_volume 51
_journal_year 2022
_chemical_formula_moiety 'C60 H56 Co2 La N5 O15, 2(N O3)'
_chemical_formula_sum 'C60 H56 Co2 La N7 O21'
_chemical_formula_weight 1467.88
_space_group_crystal_system triclinic
_space_group_IT_number 2
_space_group_name_Hall '-P 1'
_space_group_name_H-M_alt 'P -1'
_atom_sites_solution_hydrogens geom
_atom_sites_solution_primary iterative
_audit_creation_date 2018-07-15
_audit_creation_method
;
Olex2 1.2
(compiled 2018.05.29 svn.r3508 for OlexSys, GUI svn.r5506)
;
_audit_update_record
;
2021-09-24 deposited with the CCDC.	2022-02-02 downloaded from the CCDC.
;
_cell_angle_alpha 85.942(7)
_cell_angle_beta 87.626(7)
_cell_angle_gamma 61.386(4)
_cell_formula_units_Z 2
_cell_length_a 12.704(2)
_cell_length_b 13.2508(19)
_cell_length_c 21.871(4)
_cell_measurement_reflns_used 8631
_cell_measurement_temperature 100(2)
_cell_measurement_theta_max 29.2
_cell_measurement_theta_min 3.1
_cell_volume 3223.8(9)
_computing_cell_refinement
;
CrystalClear-SM Expert 2.1 b28 (Rigaku, 2013)
;
_computing_data_collection
;
CrystalClear-SM Expert 2.1 b28 (Rigaku, 2013)
;
_computing_data_reduction
;
CrystalClear-SM Expert 2.1 b28 (Rigaku, 2013)
;
_computing_molecular_graphics 'Olex2 (Dolomanov et al., 2009)'
_computing_publication_material 'Olex2 (Dolomanov et al., 2009)'
_computing_structure_refinement 'olex2.refine (Bourhis et al., 2015)'
_computing_structure_solution 'olex2.solve (Bourhis et al., 2015)'
_diffrn_ambient_temperature 100(2)
_diffrn_detector_area_resol_mean 28.5714
_diffrn_measured_fraction_theta_full 0.997
_diffrn_measured_fraction_theta_max 0.989
_diffrn_measurement_device_type
;
Rigaku Saturn724+ (4x4 bin mode)
;
_diffrn_measurement_method 'profile data from \w-scans'
_diffrn_radiation_type MoK\a
_diffrn_radiation_wavelength 0.71075
_diffrn_reflns_av_R_equivalents 0.0527
_diffrn_reflns_av_unetI/netI 0.0611
_diffrn_reflns_Laue_measured_fraction_full 0.997
_diffrn_reflns_Laue_measured_fraction_max 0.989
_diffrn_reflns_limit_h_max 17
_diffrn_reflns_limit_h_min -17
_diffrn_reflns_limit_k_max 18
_diffrn_reflns_limit_k_min -18
_diffrn_reflns_limit_l_max 29
_diffrn_reflns_limit_l_min -29
_diffrn_reflns_number 50130
_diffrn_reflns_point_group_measured_fraction_full 0.997
_diffrn_reflns_point_group_measured_fraction_max 0.989
_diffrn_reflns_theta_full 25.242
_diffrn_reflns_theta_max 29.193
_diffrn_reflns_theta_min 3.078
_diffrn_source MicroMax003_Mo
_exptl_absorpt_coefficient_mu 1.239
_exptl_absorpt_correction_T_max 0.812
_exptl_absorpt_correction_T_min 0.510
_exptl_absorpt_correction_type numerical
_exptl_crystal_colour 'Orange Red'
_exptl_crystal_density_diffrn 1.512
_exptl_crystal_description Needle
_exptl_crystal_F_000 1488
_exptl_crystal_size_max 0.221
_exptl_crystal_size_mid 0.192
_exptl_crystal_size_min 0.113
_platon_squeeze_details
;
TITL MS-NA-CO-LA-H2L-RE
CELL   12.7040   13.2508   21.8710     85.94     87.63     61.39
SPGR P-1
# Solvent Accessible Volume =       412
# Electrons Found in S.A.V. =       107
# Note: Atoms in Void as Cxxx and Qxxx all others
C101 0.848 0.639 0.446 !      10.02 eA-3
C102 0.963 0.645 0.436 !       7.70 eA-3
C103 0.878 0.029 0.172 !       3.95 eA-3
Q104 0.984 0.049 0.129 !       3.62 eA-3
C105 0.853 0.937 0.024 !       3.45 eA-3
C106 0.139 0.896 0.054 !       2.99 eA-3
C107 0.141 0.948 0.105 !       2.96 eA-3
C108 0.892 0.950 0.149 !       2.89 eA-3
C109 0.013 0.980 0.155 !       1.91 eA-3
C110 0.037 0.015 0.106 !       1.88 eA-3
C111 0.118 0.984 0.040 !       1.78 eA-3
C112 0.061 0.981 0.144 !       1.64 eA-3
C113 0.926 0.580 0.473 !       1.50 eA-3
Q114 0.103 0.822 0.094 !       1.21 eA-3
C115 0.039 0.905 0.142 !       1.12 eA-3
Q116 0.864 0.189 0.155 !       1.11 eA-3
Q117 0.391 0.420 0.234 !       1.06 eA-3
Q118 0.065 0.490 0.484 !       1.06 eA-3
Q119 0.049 0.719 0.265 !       1.04 eA-3
C120 0.999 0.561 0.477 !       1.02 eA-3
Q121 0.386 0.358 0.286 !       0.98 eA-3
Q122 0.047 0.767 0.305 !       0.96 eA-3
C123 0.060 0.938 0.085 !       0.94 eA-3
Q124 0.465 0.345 0.257 !       0.91 eA-3
Q125 0.030 0.578 0.417 !       0.91 eA-3
Q126 0.583 0.515 0.211 !       0.88 eA-3
Q127 0.254 0.203 0.313 !       0.86 eA-3
Q128 0.047 0.612 0.452 !       0.85 eA-3
C129 0.072 1.000 0.002 !       0.82 eA-3
Q130 0.615 0.917 0.343 !       0.82 eA-3
Q131 0.421 0.467 0.273 !       0.81 eA-3
Q132 0.498 0.422 0.210 !       0.81 eA-3
Q133 0.112 0.034 0.290 !       0.80 eA-3
Q134 0.333 0.672 0.225 !       0.80 eA-3
Q135 0.063 0.783 0.262 !       0.79 eA-3
Q136 0.774 0.718 0.428 !       0.77 eA-3
Q137 0.794 0.355 0.155 !       0.76 eA-3
C138 0.940 0.030 0.040 !       0.76 eA-3
Q139 0.524 0.629 0.439 !       0.76 eA-3
Q140 0.755 0.675 0.224 !       0.74 eA-3
Q141 0.786 0.893 0.220 !       0.73 eA-3
Q142 0.661 0.189 0.062 !       0.73 eA-3
Q143 0.319 0.409 0.288 !       0.72 eA-3
Q144 0.332 0.469 0.217 !       0.72 eA-3
Q145 0.498 0.453 0.274 !       0.72 eA-3
Q146 0.980 0.107 0.006 !       0.71 eA-3
Q147 0.920 0.113 0.118 !       0.70 eA-3
Q148 0.970 0.066 0.023 !       0.70 eA-3
Q149 0.916 0.188 0.049 !       0.70 eA-3
Q150 0.618 0.107 0.463 !       0.70 eA-3
Q151 0.390 0.344 0.243 !       0.69 eA-3
Q152 0.889 0.822 0.391 !       0.69 eA-3
Q153 0.919 0.875 0.016 !       0.68 eA-3
Q154 0.415 0.440 0.217 !       0.67 eA-3
Q155 0.079 0.420 0.297 !       0.67 eA-3
Q156 0.166 0.223 0.132 !       0.66 eA-3
Q157 0.463 0.312 0.227 !       0.65 eA-3
Q158 0.477 1.003 0.314 !       0.64 eA-3
Q159 0.934 0.306 0.429 !       0.64 eA-3
Q160 0.361 0.294 0.256 !       0.64 eA-3
Q161 0.288 0.328 0.224 !       0.64 eA-3
Q162 0.088 0.721 0.209 !       0.64 eA-3
C163 0.884 0.924 0.115 !       0.64 eA-3
Q164 0.193 0.887 0.087 !       0.63 eA-3
Q165 0.316 0.374 0.249 !       0.63 eA-3
Q166 0.968 0.920 0.024 !       0.63 eA-3
Q167 0.784 0.905 0.275 !       0.63 eA-3
Q168 0.817 0.141 0.055 !       0.62 eA-3
Q169 0.933 0.504 0.470 !       0.61 eA-3
Q170 0.453 0.408 0.445 !       0.61 eA-3
Q171 0.962 0.733 0.240 !       0.61 eA-3
Q172 0.921 0.889 0.178 !       0.61 eA-3
Q173 0.083 0.454 0.280 !       0.60 eA-3
C174 0.020 0.876 0.108 !       0.60 eA-3
Q175 0.235 0.454 0.256 !       0.60 eA-3
Q176 0.423 0.188 0.423 !       0.60 eA-3
Q177 0.543 0.558 0.350 !       0.60 eA-3
Q178 0.704 0.717 0.088 !       0.60 eA-3
Q179 0.594 0.217 0.053 !       0.60 eA-3
Q180 0.102 0.050 0.077 !       0.60 eA-3
Q181 0.992 0.156 0.001 !       0.60 eA-3
Q182 0.798 0.035 0.015 !       0.60 eA-3
Q183 0.996 0.656 0.256 !       0.60 eA-3
Q184 0.747 0.928 0.321 !       0.59 eA-3
Q185 0.079 0.781 0.035 !       0.59 eA-3
Q186 0.017 0.748 0.209 !       0.59 eA-3
Q187 0.030 0.019 0.312 !       0.59 eA-3
Q188 0.868 0.316 0.440 !       0.59 eA-3
C189 1.000 1.000 0.000 !       0.59 eA-3
Q190 0.881 0.887 0.063 !       0.59 eA-3
Q191 0.279 0.311 0.275 !       0.59 eA-3
Q192 0.193 0.263 0.181 !       0.58 eA-3
Q193 0.472 0.338 0.305 !       0.58 eA-3
Q194 0.945 0.082 0.077 !       0.58 eA-3
Q195 0.846 0.087 0.210 !       0.57 eA-3
Q196 0.900 0.596 0.143 !       0.57 eA-3
Q197 0.118 0.154 0.367 !       0.57 eA-3
Q198 0.862 0.548 0.174 !       0.57 eA-3
Q199 0.843 0.467 0.205 !       0.57 eA-3
;
_refine_diff_density_max 1.114
_refine_diff_density_min -0.985
_refine_diff_density_rms 0.107
_refine_ls_extinction_method none
_refine_ls_goodness_of_fit_ref 1.058
_refine_ls_hydrogen_treatment constr
_refine_ls_matrix_type full
_refine_ls_number_parameters 822
_refine_ls_number_reflns 17267
_refine_ls_number_restraints 0
_refine_ls_restrained_S_all 1.058
_refine_ls_R_factor_all 0.0547
_refine_ls_R_factor_gt 0.0473
_refine_ls_shift/su_max 0.001
_refine_ls_shift/su_mean 0.000
_refine_ls_structure_factor_coef Fsqd
_refine_ls_weighting_details 'w=1/[\s^2^(Fo^2^)+(0.0308P)^2^+5.2193P] where P=(Fo^2^+2Fc^2^)/3'
_refine_ls_weighting_scheme calc
_refine_ls_wR_factor_gt 0.0989
_refine_ls_wR_factor_ref 0.1034
_reflns_Friedel_coverage 0.000
_reflns_number_gt 15459
_reflns_number_total 17267
_reflns_threshold_expression 'I > 2\s(I)'
_cod_data_source_file d1dt03573h2.cif
_cod_data_source_block Co2La_sq
_cod_depositor_comments
;
The following automatic conversions were performed:

data item '_exptl_absorpt_correction_type' value 'Numerical' was
changed to 'numerical' in accordance with the
/home/data/users/saulius/crontab/automatic-downloads/rss-feeds/RSC/lib/dictionaries/cif_core.dic
dictionary named 'cif_core.dic' version 2.4.2 last updated on
2011-04-26.

Automatic conversion script
Id: cif_fix_values 7556 2019-12-06 15:28:31Z antanas 

 Adding full bibliography for 7709409--7709411.cif.
;
_cod_database_code 7709409
_shelx_shelxl_version_number 2014/7
_shelx_space_group_comment
;
The symmetry employed for this shelxl refinement is uniquely defined
by the following loop, which should always be used as a source of
symmetry information in preference to the above space-group names.
They are only intended as comments.
;
_shelx_estimated_absorpt_t_max 0.873
_shelx_estimated_absorpt_t_min 0.771
_olex2_refinement_description
;
1. Fixed Uiso
 At 1.2 times of:
  All C(H) groups, All C(H,H) groups, All O(H) groups
 At 1.5 times of:
  All C(H,H,H) groups
2.a Secondary CH2 refined with riding coordinates:
 C24(H24A,H24B), C44(H44A,H44B), C64(H64A,H64B), C84(H84A,H84B)
2.b Me refined with riding coordinates:
 C45(H45A,H45B,H45C), C65(H65A,H65B,H65C)
2.c Aromatic/amide H refined with riding coordinates:
 C12(H12A), C13(H13A), C14(H14A), C17(H17A), C19(H19A), C20(H20A), C21(H21A),
 C22(H22A), O13(H13), C32(H32A), C33(H33A), C34(H34A), C37(H37A), C39(H39A),
 C40(H40A), C41(H41A), C42(H42A), O33(H33), C52(H52A), C53(H53A), C54(H54A),
 C57(H57A), C59(H59A), C60(H60A), C61(H61A), C62(H62A), O53(H53), C72(H72A),
 C73(H73A), C74(H74A), C77(H77A), C79(H79A), C80(H80A), C81(H81A), C82(H82A),
 O73(H73)
2.d Idealised Me refined as rotating group:
 C25(H25A,H25B,H25C), C85(H85A,H85B,H85C)
;
_platon_squeeze_void_probe_radius 1.20
_olex2_submission_special_instructions 'No special instructions were received'

loop_
_space_group_symop_operation_xyz
'x, y, z'
'-x, -y, -z'

loop_
_atom_site_label
_atom_site_type_symbol
_atom_site_fract_x
_atom_site_fract_y
_atom_site_fract_z
_atom_site_U_iso_or_equiv
_atom_site_adp_type
_atom_site_occupancy
_atom_site_site_symmetry_order
_atom_site_calc_flag
_atom_site_refinement_flags_posn
_atom_site_refinement_flags_adp
_atom_site_refinement_flags_occupancy
_atom_site_disorder_assembly
_atom_site_disorder_group
La La 0.39140(2) 0.38624(2) 0.26138(2) 0.01525(5) Uani 1 1 d . . . . .
Co1 Co 0.57524(3) 0.52512(3) 0.21068(2) 0.01585(8) Uani 1 1 d . . . . .
Co2 Co 0.25128(3) 0.20419(3) 0.31181(2) 0.01604(8) Uani 1 1 d . . . . .
C11 C 0.5632(3) 0.5974(2) 0.35684(12) 0.0176(5) Uani 1 1 d . . . . .
C12 C 0.5469(3) 0.6448(2) 0.41458(13) 0.0212(6) Uani 1 1 d . . . . .
H12A H 0.5901 0.6837 0.4238 0.025 Uiso 1 1 calc R . . . .
C13 C 0.4697(3) 0.6356(2) 0.45755(13) 0.0227(6) Uani 1 1 d . . . . .
H13A H 0.4594 0.6683 0.4961 0.027 Uiso 1 1 calc R . . . .
C14 C 0.4060(3) 0.5777(2) 0.44449(12) 0.0200(6) Uani 1 1 d . . . . .
H14A H 0.3513 0.5725 0.4738 0.024 Uiso 1 1 calc R . . . .
C15 C 0.4229(3) 0.5286(2) 0.38909(12) 0.0170(5) Uani 1 1 d . . . . .
C16 C 0.5019(3) 0.5353(2) 0.34344(12) 0.0166(5) Uani 1 1 d . . . . .
C17 C 0.6427(3) 0.6181(2) 0.31462(13) 0.0181(5) Uani 1 1 d . . . . .
H17A H 0.6847 0.6540 0.3299 0.022 Uiso 1 1 calc R . . . .
C18 C 0.7435(3) 0.6184(2) 0.22240(13) 0.0194(6) Uani 1 1 d . . . . .
C19 C 0.7253(3) 0.7305(3) 0.21282(14) 0.0238(6) Uani 1 1 d . . . . .
H19A H 0.6616 0.7916 0.2331 0.029 Uiso 1 1 calc R . . . .
C20 C 0.8017(3) 0.7520(3) 0.17309(15) 0.0300(7) Uani 1 1 d . . . . .
H20A H 0.7911 0.8280 0.1667 0.036 Uiso 1 1 calc R . . . .
C21 C 0.8932(3) 0.6628(3) 0.14292(16) 0.0328(8) Uani 1 1 d . . . . .
H21A H 0.9438 0.6781 0.1150 0.039 Uiso 1 1 calc R . . . .
C22 C 0.9115(3) 0.5510(3) 0.15334(16) 0.0295(7) Uani 1 1 d . . . . .
H22A H 0.9757 0.4902 0.1330 0.035 Uiso 1 1 calc R . . . .
C23 C 0.8372(3) 0.5267(3) 0.19313(14) 0.0231(6) Uani 1 1 d . . . . .
C24 C 0.8578(3) 0.4056(3) 0.20766(16) 0.0266(7) Uani 1 1 d . . . . .
H24A H 0.9301 0.3514 0.1853 0.032 Uiso 1 1 calc R . . . .
H24B H 0.8731 0.3862 0.2521 0.032 Uiso 1 1 calc R . . . .
C25 C 0.2735(3) 0.4716(3) 0.41588(14) 0.0235(6) Uani 1 1 d . . . . .
H25A H 0.3101 0.4352 0.4555 0.035 Uiso 1 1 calc GR . . . .
H25B H 0.2353 0.4299 0.3999 0.035 Uiso 1 1 calc GR . . . .
H25C H 0.2130 0.5518 0.4211 0.035 Uiso 1 1 calc GR . . . .
N11 N 0.6613(2) 0.59211(19) 0.25802(11) 0.0177(5) Uani 1 1 d . . . . .
O11 O 0.51457(18) 0.48362(16) 0.29182(8) 0.0169(4) Uani 1 1 d . . . . .
O13 O 0.75725(19) 0.39034(17) 0.19141(10) 0.0224(4) Uani 1 1 d . . . . .
H13 H 0.7701 0.3228 0.1727 0.027 Uiso 1 1 calc R . . . .
O12 O 0.36472(18) 0.46839(16) 0.37338(9) 0.0188(4) Uani 1 1 d . . . . .
C31 C 0.5910(3) 0.4034(2) 0.07916(13) 0.0186(5) Uani 1 1 d . . . . .
C32 C 0.6296(3) 0.3371(2) 0.02688(13) 0.0212(6) Uani 1 1 d . . . . .
H32A H 0.6518 0.3669 -0.0092 0.025 Uiso 1 1 calc R . . . .
C33 C 0.6358(3) 0.2306(3) 0.02694(14) 0.0250(6) Uani 1 1 d . . . . .
H33A H 0.6629 0.1873 -0.0086 0.030 Uiso 1 1 calc R . . . .
C34 C 0.6019(3) 0.1861(3) 0.07972(14) 0.0246(6) Uani 1 1 d . . . . .
H34A H 0.6054 0.1128 0.0800 0.030 Uiso 1 1 calc R . . . .
C35 C 0.5636(3) 0.2494(2) 0.13104(12) 0.0184(5) Uani 1 1 d . . . . .
C36 C 0.5581(3) 0.3590(2) 0.13227(12) 0.0162(5) Uani 1 1 d . . . . .
C37 C 0.5813(3) 0.5173(2) 0.07402(13) 0.0183(5) Uani 1 1 d . . . . .
H37A H 0.5918 0.5456 0.0344 0.022 Uiso 1 1 calc R . . . .
C38 C 0.5441(3) 0.6971(2) 0.10430(13) 0.0192(6) Uani 1 1 d . . . . .
C39 C 0.6247(3) 0.7149(3) 0.06561(13) 0.0218(6) Uani 1 1 d . . . . .
H39A H 0.6929 0.6510 0.0497 0.026 Uiso 1 1 calc R . . . .
C40 C 0.6049(3) 0.8263(3) 0.05051(14) 0.0241(6) Uani 1 1 d . . . . .
H40A H 0.6592 0.8387 0.0239 0.029 Uiso 1 1 calc R . . . .
C41 C 0.5064(3) 0.9190(3) 0.07404(14) 0.0252(6) Uani 1 1 d . . . . .
H41A H 0.4920 0.9951 0.0628 0.030 Uiso 1 1 calc R . . . .
C42 C 0.4280(3) 0.9012(2) 0.11421(13) 0.0229(6) Uani 1 1 d . . . . .
H42A H 0.3616 0.9654 0.1311 0.027 Uiso 1 1 calc R . . . .
C43 C 0.4459(3) 0.7903(2) 0.13000(13) 0.0186(5) Uani 1 1 d . . . . .
C44 C 0.3535(3) 0.7738(2) 0.16900(13) 0.0207(6) Uani 1 1 d . . . . .
H44A H 0.2936 0.8487 0.1845 0.025 Uiso 1 1 calc R . . . .
H44B H 0.3111 0.7459 0.1436 0.025 Uiso 1 1 calc R . . . .
C45 C 0.5320(3) 0.1052(2) 0.18847(15) 0.0302(7) Uani 1 1 d . . . . .
H45A H 0.5044 0.0904 0.2290 0.045 Uiso 1 1 calc R . . . .
H45B H 0.4801 0.1041 0.1569 0.045 Uiso 1 1 calc R . . . .
H45C H 0.6147 0.0454 0.1815 0.045 Uiso 1 1 calc R . . . .
N31 N 0.5595(2) 0.58370(19) 0.11885(10) 0.0168(5) Uani 1 1 d . . . . .
O31 O 0.51893(18) 0.41463(16) 0.18334(9) 0.0176(4) Uani 1 1 d . . . . .
O32 O 0.52727(19) 0.21577(16) 0.18564(9) 0.0207(4) Uani 1 1 d . . . . .
O33 O 0.40868(18) 0.69272(16) 0.21981(9) 0.0197(4) Uani 1 1 d . . . . .
H33 H 0.3726 0.7112 0.2592 0.024 Uiso 1 1 calc R . . . .
C51 C 0.4016(3) 0.1698(2) 0.44146(13) 0.0186(5) Uani 1 1 d . . . . .
C52 C 0.4808(3) 0.1254(2) 0.49146(13) 0.0216(6) Uani 1 1 d . . . . .
H52A H 0.4542 0.1067 0.5297 0.026 Uiso 1 1 calc R . . . .
C53 C 0.5959(3) 0.1089(2) 0.48546(14) 0.0229(6) Uani 1 1 d . . . . .
H53A H 0.6490 0.0762 0.5192 0.027 Uiso 1 1 calc R . . . .
C54 C 0.6362(3) 0.1397(2) 0.43027(14) 0.0219(6) Uani 1 1 d . . . . .
H54A H 0.7167 0.1258 0.4259 0.026 Uiso 1 1 calc R . . . .
C55 C 0.5574(3) 0.1904(2) 0.38249(13) 0.0178(5) Uani 1 1 d . . . . .
C56 C 0.4399(3) 0.2046(2) 0.38635(12) 0.0170(5) Uani 1 1 d . . . . .
C57 C 0.2823(3) 0.1810(2) 0.44933(13) 0.0199(6) Uani 1 1 d . . . . .
H57A H 0.2567 0.1725 0.4899 0.024 Uiso 1 1 calc R . . . .
C58 C 0.0910(3) 0.2157(3) 0.42104(13) 0.0206(6) Uani 1 1 d . . . . .
C59 C 0.0758(3) 0.1349(3) 0.45897(14) 0.0275(7) Uani 1 1 d . . . . .
H59A H 0.1436 0.0673 0.4745 0.033 Uiso 1 1 calc R . . . .
C60 C -0.0404(3) 0.1540(3) 0.47411(16) 0.0317(7) Uani 1 1 d . . . . .
H60A H -0.0514 0.0996 0.5004 0.038 Uiso 1 1 calc R . . . .
C61 C -0.1385(3) 0.2513(3) 0.45095(16) 0.0303(7) Uani 1 1 d . . . . .
H61A H -0.2172 0.2644 0.4615 0.036 Uiso 1 1 calc R . . . .
C62 C -0.1222(3) 0.3307(3) 0.41194(15) 0.0265(7) Uani 1 1 d . . . . .
H62A H -0.1903 0.3970 0.3955 0.032 Uiso 1 1 calc R . . . .
C63 C -0.0086(3) 0.3148(3) 0.39670(14) 0.0224(6) Uani 1 1 d . . . . .
C64 C 0.0065(3) 0.4072(2) 0.35924(14) 0.0230(6) Uani 1 1 d . . . . .
H64A H -0.0732 0.4703 0.3467 0.028 Uiso 1 1 calc R . . . .
H64B H 0.0447 0.4394 0.3846 0.028 Uiso 1 1 calc R . . . .
C65 C 0.7032(3) 0.2023(3) 0.31246(16) 0.0310(7) Uani 1 1 d . . . . .
H65A H 0.7077 0.2365 0.2719 0.046 Uiso 1 1 calc R . . . .
H65B H 0.7335 0.2320 0.3433 0.046 Uiso 1 1 calc R . . . .
H65C H 0.7521 0.1184 0.3126 0.046 Uiso 1 1 calc R . . . .
N51 N 0.2082(2) 0.2015(2) 0.40536(11) 0.0190(5) Uani 1 1 d . . . . .
O51 O 0.36955(18) 0.25376(16) 0.33778(9) 0.0169(4) Uani 1 1 d . . . . .
O52 O 0.58087(18) 0.23164(17) 0.32657(9) 0.0192(4) Uani 1 1 d . . . . .
O53 O 0.07888(18) 0.36154(17) 0.30573(9) 0.0207(4) Uani 1 1 d . . . . .
H53 H 0.0513 0.4006 0.2668 0.025 Uiso 1 1 calc R . . . .
C71 C 0.1811(3) 0.2208(2) 0.16106(12) 0.0176(5) Uani 1 1 d . . . . .
C72 C 0.1403(3) 0.2319(3) 0.10050(13) 0.0212(6) Uani 1 1 d . . . . .
H72A H 0.1086 0.1839 0.0891 0.025 Uiso 1 1 calc R . . . .
C73 C 0.1454(3) 0.3107(3) 0.05786(13) 0.0233(6) Uani 1 1 d . . . . .
H73A H 0.1179 0.3167 0.0174 0.028 Uiso 1 1 calc R . . . .
C74 C 0.1917(3) 0.3825(3) 0.07438(13) 0.0213(6) Uani 1 1 d . . . . .
H74A H 0.1926 0.4393 0.0457 0.026 Uiso 1 1 calc R . . . .
C75 C 0.2355(3) 0.3695(2) 0.13253(13) 0.0189(5) Uani 1 1 d . . . . .
C76 C 0.2334(3) 0.2882(2) 0.17780(12) 0.0168(5) Uani 1 1 d . . . . .
C77 C 0.1638(3) 0.1396(2) 0.20277(13) 0.0190(5) Uani 1 1 d . . . . .
H77A H 0.1334 0.0948 0.1859 0.023 Uiso 1 1 calc R . . . .
C78 C 0.1661(3) 0.0368(2) 0.29481(13) 0.0178(5) Uani 1 1 d . . . . .
C79 C 0.0517(3) 0.0498(3) 0.30346(14) 0.0231(6) Uani 1 1 d . . . . .
H79A H -0.0153 0.1153 0.2856 0.028 Uiso 1 1 calc R . . . .
C80 C 0.0355(3) -0.0335(3) 0.33849(16) 0.0279(7) Uani 1 1 d . . . . .
H80A H -0.0426 -0.0256 0.3443 0.034 Uiso 1 1 calc R . . . .
C81 C 0.1344(3) -0.1288(3) 0.36499(14) 0.0263(7) Uani 1 1 d . . . . .
H81A H 0.1237 -0.1859 0.3890 0.032 Uiso 1 1 calc R . . . .
C82 C 0.2482(3) -0.1401(3) 0.35619(14) 0.0240(6) Uani 1 1 d . . . . .
H82A H 0.3151 -0.2055 0.3743 0.029 Uiso 1 1 calc R . . . .
C83 C 0.2664(3) -0.0579(2) 0.32154(13) 0.0201(6) Uani 1 1 d . . . . .
C84 C 0.3904(3) -0.0730(2) 0.30968(14) 0.0223(6) Uani 1 1 d . . . . .
H84A H 0.4493 -0.1428 0.3331 0.027 Uiso 1 1 calc R . . . .
H84B H 0.4102 -0.0837 0.2655 0.027 Uiso 1 1 calc R . . . .
C85 C 0.2740(3) 0.5288(3) 0.11183(14) 0.0235(6) Uani 1 1 d . . . . .
H85A H 0.3155 0.4979 0.0733 0.035 Uiso 1 1 calc GR . . . .
H85B H 0.3109 0.5693 0.1303 0.035 Uiso 1 1 calc GR . . . .
H85C H 0.1893 0.5825 0.1036 0.035 Uiso 1 1 calc GR . . . .
N71 N 0.1862(2) 0.12292(19) 0.26086(11) 0.0174(5) Uani 1 1 d . . . . .
O71 O 0.28125(18) 0.27898(16) 0.23169(9) 0.0179(4) Uani 1 1 d . . . . .
O72 O 0.28304(19) 0.43600(17) 0.15323(9) 0.0199(4) Uani 1 1 d . . . . .
O73 O 0.39883(19) 0.02568(17) 0.32736(10) 0.0217(4) Uani 1 1 d . . . . .
H73 H 0.4701 0.0138 0.3463 0.026 Uiso 1 1 calc R . . . .
N91 N 0.1631(3) 0.6054(2) 0.26582(14) 0.0345(7) Uani 1 1 d . . . . .
O91 O 0.0448(3) 0.7167(3) 0.26422(19) 0.0776(11) Uani 1 1 d . . . . .
O92 O 0.25949(19) 0.60573(17) 0.24867(10) 0.0231(4) Uani 1 1 d . . . . .
O93 O 0.16510(19) 0.51099(17) 0.28393(10) 0.0234(4) Uani 1 1 d . . . . .
N101 N 0.7063(3) -0.1039(2) 0.35125(14) 0.0307(6) Uani 1 1 d . . . . .
O101 O 0.6734(3) -0.1717(2) 0.37800(12) 0.0426(7) Uani 1 1 d . . . . .
O102 O 0.8050(2) -0.1120(2) 0.36175(15) 0.0494(7) Uani 1 1 d . . . . .
O103 O 0.6347(2) -0.0267(2) 0.31457(12) 0.0376(6) Uani 1 1 d . . . . .
N111 N 0.8759(3) 0.3244(3) 0.04349(13) 0.0325(6) Uani 1 1 d . . . . .
O111 O 0.8272(2) 0.4305(2) 0.04363(12) 0.0386(6) Uani 1 1 d . . . . .
O112 O 0.8727(2) 0.2666(2) 0.09213(12) 0.0368(6) Uani 1 1 d . . . . .
O113 O 0.9276(3) 0.2743(3) -0.00312(12) 0.0462(7) Uani 1 1 d . . . . .

loop_
_atom_site_aniso_label
_atom_site_aniso_U_11
_atom_site_aniso_U_22
_atom_site_aniso_U_33
_atom_site_aniso_U_23
_atom_site_aniso_U_13
_atom_site_aniso_U_12
La 0.01730(9) 0.01439(7) 0.01723(8) -0.00198(5) 0.00051(6) -0.01004(6)
Co1 0.0183(2) 0.01574(17) 0.01690(17) -0.00422(13) 0.00170(14) -0.01059(15)
Co2 0.0172(2) 0.01616(17) 0.01817(18) -0.00162(13) -0.00047(14) -0.01061(15)
C11 0.0193(15) 0.0131(11) 0.0187(13) -0.0029(9) -0.0003(10) -0.0061(11)
C12 0.0302(17) 0.0173(12) 0.0186(13) -0.0023(10) -0.0052(11) -0.0127(12)
C13 0.0346(18) 0.0170(13) 0.0160(13) -0.0015(10) 0.0005(11) -0.0119(12)
C14 0.0293(17) 0.0185(13) 0.0156(12) -0.0031(10) 0.0014(11) -0.0139(12)
C15 0.0213(15) 0.0134(11) 0.0183(13) -0.0018(9) -0.0023(10) -0.0096(11)
C16 0.0194(15) 0.0130(11) 0.0174(12) -0.0019(9) -0.0016(10) -0.0075(11)
C17 0.0181(15) 0.0152(12) 0.0229(13) -0.0043(10) -0.0017(11) -0.0091(11)
C18 0.0186(15) 0.0233(14) 0.0209(13) -0.0062(10) 0.0013(11) -0.0132(12)
C19 0.0210(17) 0.0231(14) 0.0305(16) -0.0068(11) 0.0036(12) -0.0128(12)
C20 0.0305(19) 0.0366(18) 0.0354(18) -0.0058(14) 0.0023(14) -0.0257(15)
C21 0.030(2) 0.046(2) 0.0337(18) -0.0096(15) 0.0087(14) -0.0275(17)
C22 0.0164(17) 0.0411(18) 0.0365(18) -0.0176(14) 0.0074(13) -0.0166(14)
C23 0.0178(16) 0.0258(15) 0.0281(15) -0.0109(11) 0.0013(12) -0.0111(12)
C24 0.0156(16) 0.0248(15) 0.0371(17) -0.0099(12) -0.0027(12) -0.0065(12)
C25 0.0244(17) 0.0261(14) 0.0243(14) -0.0079(11) 0.0089(12) -0.0153(13)
N11 0.0140(12) 0.0177(11) 0.0226(12) -0.0046(9) 0.0013(9) -0.0082(9)
O11 0.0210(11) 0.0154(9) 0.0157(9) -0.0038(7) 0.0014(7) -0.0095(8)
O13 0.0184(11) 0.0198(10) 0.0302(11) -0.0075(8) -0.0013(8) -0.0093(8)
O12 0.0204(11) 0.0195(9) 0.0212(10) -0.0054(7) 0.0039(8) -0.0129(8)
C31 0.0194(15) 0.0178(12) 0.0218(13) -0.0045(10) 0.0003(11) -0.0111(11)
C32 0.0264(17) 0.0219(13) 0.0177(13) -0.0056(10) 0.0017(11) -0.0131(12)
C33 0.0331(19) 0.0260(15) 0.0209(14) -0.0090(11) 0.0030(12) -0.0173(14)
C34 0.0327(19) 0.0212(14) 0.0248(15) -0.0073(11) 0.0016(12) -0.0161(13)
C35 0.0221(16) 0.0178(12) 0.0185(13) -0.0044(10) -0.0005(11) -0.0116(11)
C36 0.0159(14) 0.0174(12) 0.0176(12) -0.0060(9) 0.0005(10) -0.0092(11)
C37 0.0188(15) 0.0193(13) 0.0184(13) -0.0028(10) 0.0016(10) -0.0102(11)
C38 0.0235(16) 0.0169(12) 0.0211(13) -0.0023(10) -0.0008(11) -0.0127(11)
C39 0.0216(16) 0.0228(14) 0.0224(14) -0.0053(11) 0.0043(11) -0.0115(12)
C40 0.0281(18) 0.0268(15) 0.0250(15) -0.0007(11) 0.0037(12) -0.0196(13)
C41 0.0374(19) 0.0203(14) 0.0254(15) -0.0023(11) 0.0027(13) -0.0199(13)
C42 0.0292(18) 0.0182(13) 0.0224(14) -0.0038(10) 0.0032(12) -0.0121(12)
C43 0.0212(16) 0.0174(12) 0.0204(13) -0.0029(10) 0.0004(11) -0.0116(11)
C44 0.0222(16) 0.0151(12) 0.0232(14) -0.0016(10) 0.0028(11) -0.0077(11)
C45 0.045(2) 0.0154(13) 0.0338(17) -0.0064(11) 0.0106(15) -0.0173(14)
N31 0.0180(13) 0.0145(10) 0.0196(11) -0.0033(8) 0.0040(9) -0.0090(9)
O31 0.0203(11) 0.0172(9) 0.0186(9) -0.0051(7) 0.0029(8) -0.0113(8)
O32 0.0289(12) 0.0166(9) 0.0202(10) -0.0038(7) 0.0043(8) -0.0137(9)
O33 0.0229(11) 0.0188(9) 0.0178(9) -0.0026(7) 0.0039(8) -0.0104(8)
C51 0.0207(15) 0.0163(12) 0.0201(13) -0.0045(10) -0.0005(11) -0.0094(11)
C52 0.0314(18) 0.0171(12) 0.0196(13) -0.0006(10) -0.0037(12) -0.0141(12)
C53 0.0292(18) 0.0196(13) 0.0233(14) 0.0004(11) -0.0074(12) -0.0141(12)
C54 0.0218(16) 0.0191(13) 0.0284(15) -0.0028(11) -0.0036(12) -0.0123(12)
C55 0.0202(15) 0.0143(12) 0.0209(13) -0.0023(9) -0.0009(11) -0.0096(11)
C56 0.0214(15) 0.0122(11) 0.0183(12) -0.0025(9) -0.0010(10) -0.0086(11)
C57 0.0252(16) 0.0178(12) 0.0199(13) -0.0028(10) 0.0038(11) -0.0129(12)
C58 0.0196(16) 0.0258(14) 0.0215(14) -0.0062(11) 0.0034(11) -0.0144(12)
C59 0.0286(18) 0.0283(16) 0.0273(15) -0.0017(12) 0.0053(13) -0.0152(14)
C60 0.035(2) 0.0331(17) 0.0362(18) -0.0066(13) 0.0109(15) -0.0243(16)
C61 0.0262(19) 0.0367(18) 0.0384(18) -0.0157(14) 0.0136(14) -0.0226(15)
C62 0.0211(17) 0.0274(15) 0.0349(17) -0.0106(12) 0.0048(13) -0.0138(13)
C63 0.0204(16) 0.0251(14) 0.0250(14) -0.0092(11) 0.0065(11) -0.0131(12)
C64 0.0163(16) 0.0207(13) 0.0320(16) -0.0069(11) 0.0050(12) -0.0085(12)
C65 0.0178(17) 0.0395(18) 0.0348(17) 0.0039(14) 0.0011(13) -0.0139(14)
N51 0.0166(13) 0.0196(11) 0.0227(12) -0.0025(9) 0.0034(9) -0.0103(10)
O51 0.0169(11) 0.0195(9) 0.0178(9) -0.0002(7) -0.0022(7) -0.0114(8)
O52 0.0168(11) 0.0202(9) 0.0225(10) 0.0001(7) -0.0001(8) -0.0104(8)
O53 0.0202(11) 0.0197(9) 0.0231(10) -0.0012(8) 0.0004(8) -0.0102(8)
C71 0.0151(15) 0.0188(12) 0.0191(13) -0.0055(10) 0.0019(10) -0.0079(11)
C72 0.0191(16) 0.0249(14) 0.0214(14) -0.0078(11) 0.0001(11) -0.0111(12)
C73 0.0247(17) 0.0323(16) 0.0149(13) -0.0060(11) 0.0020(11) -0.0148(13)
C74 0.0189(16) 0.0265(14) 0.0194(13) -0.0038(11) 0.0030(11) -0.0114(12)
C75 0.0165(15) 0.0216(13) 0.0215(13) -0.0051(10) 0.0012(10) -0.0112(11)
C76 0.0145(14) 0.0188(12) 0.0181(12) -0.0036(10) 0.0010(10) -0.0086(11)
C77 0.0157(15) 0.0181(12) 0.0247(14) -0.0057(10) 0.0008(11) -0.0087(11)
C78 0.0201(15) 0.0155(12) 0.0217(13) -0.0040(10) 0.0000(11) -0.0113(11)
C79 0.0203(16) 0.0206(13) 0.0309(16) -0.0004(11) -0.0024(12) -0.0116(12)
C80 0.0225(17) 0.0291(16) 0.0392(18) -0.0047(13) 0.0061(13) -0.0181(13)
C81 0.0345(19) 0.0261(15) 0.0264(15) -0.0002(12) 0.0012(13) -0.0214(14)
C82 0.0262(17) 0.0193(13) 0.0282(15) -0.0008(11) -0.0032(12) -0.0120(12)
C83 0.0216(16) 0.0173(12) 0.0241(14) -0.0037(10) -0.0004(11) -0.0110(11)
C84 0.0209(16) 0.0155(12) 0.0310(15) -0.0042(11) -0.0018(12) -0.0086(11)
C85 0.0264(17) 0.0246(14) 0.0246(14) 0.0048(11) -0.0045(12) -0.0167(13)
N71 0.0164(13) 0.0133(10) 0.0248(12) -0.0010(8) -0.0015(9) -0.0088(9)
O71 0.0217(11) 0.0199(9) 0.0165(9) -0.0009(7) -0.0028(8) -0.0135(8)
O72 0.0250(12) 0.0219(10) 0.0186(9) 0.0009(7) -0.0017(8) -0.0159(9)
O73 0.0184(11) 0.0182(9) 0.0317(11) -0.0046(8) -0.0044(8) -0.0106(8)
N91 0.0393(19) 0.0304(15) 0.0358(16) -0.0066(12) -0.0021(13) -0.0175(13)
O91 0.064(3) 0.0460(19) 0.106(3) -0.0116(19) -0.012(2) -0.0113(17)
O92 0.0228(12) 0.0193(10) 0.0310(11) -0.0022(8) 0.0021(9) -0.0131(9)
O93 0.0219(12) 0.0201(10) 0.0313(11) -0.0011(8) -0.0007(9) -0.0125(9)
N101 0.0306(17) 0.0283(14) 0.0387(16) -0.0117(12) 0.0066(12) -0.0176(13)
O101 0.0524(18) 0.0471(15) 0.0470(16) -0.0095(12) 0.0120(13) -0.0388(14)
O102 0.0262(15) 0.0425(16) 0.086(2) -0.0046(15) -0.0019(14) -0.0216(12)
O103 0.0308(15) 0.0327(13) 0.0485(15) -0.0053(11) 0.0004(11) -0.0142(11)
N111 0.0298(17) 0.0363(16) 0.0340(15) -0.0048(12) 0.0010(12) -0.0176(13)
O111 0.0338(15) 0.0340(13) 0.0471(15) -0.0015(11) 0.0018(12) -0.0156(11)
O112 0.0364(15) 0.0334(13) 0.0395(14) -0.0024(10) 0.0001(11) -0.0158(11)
O113 0.0411(17) 0.0567(18) 0.0396(15) -0.0172(13) 0.0064(12) -0.0209(14)

loop_
_atom_type_symbol
_atom_type_description
_atom_type_scat_dispersion_real
_atom_type_scat_dispersion_imag
_atom_type_scat_source
C C 0.0033 0.0016 'International Tables Vol C Tables 4.2.6.8 and 6.1.1.4'
H H 0.0000 0.0000 'International Tables Vol C Tables 4.2.6.8 and 6.1.1.4'
Co Co 0.3494 0.9721 'International Tables Vol C Tables 4.2.6.8 and 6.1.1.4'
La La -0.2871 2.4523 'International Tables Vol C Tables 4.2.6.8 and 6.1.1.4'
N N 0.0061 0.0033 'International Tables Vol C Tables 4.2.6.8 and 6.1.1.4'
O O 0.0106 0.0060 'International Tables Vol C Tables 4.2.6.8 and 6.1.1.4'

loop_
_geom_angle_atom_site_label_1
_geom_angle_atom_site_label_2
_geom_angle_atom_site_label_3
_geom_angle
_geom_angle_site_symmetry_1
_geom_angle_site_symmetry_3
_geom_angle_publ_flag
O11 La O12 59.53(6) . . ?
O11 La O32 108.74(6) . . ?
O11 La O52 71.35(6) . . ?
O11 La O72 121.56(6) . . ?
O11 La N91 92.02(7) . . ?
O12 La O32 147.25(6) . . ?
O12 La N91 70.91(7) . . ?
O31 La O11 61.99(6) . . ?
O31 La O12 121.34(6) . . ?
O31 La O32 59.84(6) . . ?
O31 La O51 146.87(7) . . ?
O31 La O52 92.19(6) . . ?
O31 La O71 117.15(6) . . ?
O31 La O72 71.01(7) . . ?
O31 La N91 107.53(8) . . ?
O31 La O92 84.96(6) . . ?
O31 La O93 130.13(6) . . ?
O32 La N91 141.83(7) . . ?
O51 La O11 117.35(6) . . ?
O51 La O12 70.56(6) . . ?
O51 La O32 93.07(6) . . ?
O51 La O52 59.80(6) . . ?
O51 La O71 61.36(6) . . ?
O51 La O72 121.02(6) . . ?
O51 La N91 105.60(8) . . ?
O51 La O92 127.47(7) . . ?
O51 La O93 82.29(6) . . ?
O52 La O12 73.80(6) . . ?
O52 La O32 73.46(6) . . ?
O52 La N91 144.66(7) . . ?
O71 La O11 176.65(6) . . ?
O71 La O12 121.51(6) . . ?
O71 La O32 68.60(6) . . ?
O71 La O52 105.66(6) . . ?
O71 La O72 59.99(6) . . ?
O71 La N91 91.32(8) . . ?
O71 La O92 112.05(7) . . ?
O71 La O93 71.21(7) . . ?
O72 La O12 141.37(6) . . ?
O72 La O32 71.37(6) . . ?
O72 La O52 144.82(6) . . ?
O72 La N91 70.46(7) . . ?
O92 La O11 71.25(7) . . ?
O92 La O12 72.99(6) . . ?
O92 La O32 135.57(6) . . ?
O92 La O52 138.90(7) . . ?
O92 La O72 72.00(7) . . ?
O92 La N91 25.18(7) . . ?
O92 La O93 50.51(6) . . ?
O93 La O11 111.93(6) . . ?
O93 La O12 71.23(7) . . ?
O93 La O32 136.26(7) . . ?
O93 La O52 135.07(6) . . ?
O93 La O72 74.14(7) . . ?
O93 La N91 25.34(7) . . ?
N11 Co1 O13 83.89(9) . . ?
N11 Co1 N31 109.92(9) . . ?
N11 Co1 O33 87.23(9) . . ?
O11 Co1 N11 89.88(9) . . ?
O11 Co1 O13 109.85(8) . . ?
O11 Co1 N31 154.25(9) . . ?
O11 Co1 O33 82.32(7) . . ?
O13 Co1 O33 164.84(8) . . ?
N31 Co1 O13 89.12(9) . . ?
N31 Co1 O33 82.38(8) . . ?
O31 Co1 N11 161.45(9) . . ?
O31 Co1 O11 78.57(8) . . ?
O31 Co1 O13 86.43(8) . . ?
O31 Co1 N31 85.66(8) . . ?
O31 Co1 O33 105.30(8) . . ?
N51 Co2 O53 84.21(9) . . ?
N51 Co2 O73 88.15(9) . . ?
O51 Co2 N51 85.59(9) . . ?
O51 Co2 O53 105.34(8) . . ?
O51 Co2 N71 156.92(9) . . ?
O51 Co2 O71 77.26(8) . . ?
O51 Co2 O73 85.79(8) . . ?
O53 Co2 O73 165.92(8) . . ?
N71 Co2 N51 113.20(9) . . ?
N71 Co2 O53 90.40(9) . . ?
N71 Co2 O71 88.91(9) . . ?
N71 Co2 O73 81.74(8) . . ?
O71 Co2 N51 153.52(9) . . ?
O71 Co2 O53 81.13(8) . . ?
O71 Co2 O73 110.22(8) . . ?
C12 C11 C16 119.9(3) . . ?
C12 C11 C17 115.5(3) . . ?
C16 C11 C17 124.7(2) . . ?
C11 C12 H12A 119.5 . . ?
C13 C12 C11 121.1(3) . . ?
C13 C12 H12A 119.5 . . ?
C12 C13 H13A 120.1 . . ?
C12 C13 C14 119.8(3) . . ?
C14 C13 H13A 120.1 . . ?
C13 C14 H14A 120.1 . . ?
C15 C14 C13 119.9(3) . . ?
C15 C14 H14A 120.1 . . ?
C14 C15 C16 122.4(3) . . ?
C14 C15 O12 123.1(3) . . ?
O12 C15 C16 114.5(2) . . ?
C15 C16 C11 116.9(2) . . ?
O11 C16 C11 124.6(2) . . ?
O11 C16 C15 118.4(2) . . ?
C11 C17 H17A 117.2 . . ?
N11 C17 C11 125.6(3) . . ?
N11 C17 H17A 117.2 . . ?
C19 C18 C23 121.5(3) . . ?
C19 C18 N11 121.9(3) . . ?
C23 C18 N11 116.4(2) . . ?
C18 C19 H19A 120.4 . . ?
C18 C19 C20 119.2(3) . . ?
C20 C19 H19A 120.4 . . ?
C19 C20 H20A 120.0 . . ?
C21 C20 C19 120.1(3) . . ?
C21 C20 H20A 120.0 . . ?
C20 C21 H21A 119.8 . . ?
C20 C21 C22 120.3(3) . . ?
C22 C21 H21A 119.8 . . ?
C21 C22 H22A 119.5 . . ?
C21 C22 C23 120.9(3) . . ?
C23 C22 H22A 119.5 . . ?
C18 C23 C24 119.6(3) . . ?
C22 C23 C18 118.0(3) . . ?
C22 C23 C24 122.3(3) . . ?
C23 C24 H24A 109.0 . . ?
C23 C24 H24B 109.0 . . ?
H24A C24 H24B 107.8 . . ?
O13 C24 C23 112.9(2) . . ?
O13 C24 H24A 109.0 . . ?
O13 C24 H24B 109.0 . . ?
H25A C25 H25B 109.5 . . ?
H25A C25 H25C 109.5 . . ?
H25B C25 H25C 109.5 . . ?
O12 C25 H25A 109.5 . . ?
O12 C25 H25B 109.5 . . ?
O12 C25 H25C 109.5 . . ?
C17 N11 Co1 126.0(2) . . ?
C17 N11 C18 118.6(2) . . ?
C18 N11 Co1 115.25(18) . . ?
Co1 O11 La 105.22(8) . . ?
C16 O11 La 125.67(17) . . ?
C16 O11 Co1 124.40(17) . . ?
Co1 O13 H13 120.5 . . ?
C24 O13 Co1 119.00(17) . . ?
C24 O13 H13 120.5 . . ?
C15 O12 La 121.46(15) . . ?
C15 O12 C25 115.7(2) . . ?
C25 O12 La 121.91(17) . . ?
C32 C31 C37 118.0(2) . . ?
C36 C31 C32 118.9(2) . . ?
C36 C31 C37 123.0(2) . . ?
C31 C32 H32A 119.1 . . ?
C33 C32 C31 121.7(3) . . ?
C33 C32 H32A 119.1 . . ?
C32 C33 H33A 120.1 . . ?
C32 C33 C34 119.7(3) . . ?
C34 C33 H33A 120.1 . . ?
C33 C34 H34A 120.2 . . ?
C35 C34 C33 119.5(3) . . ?
C35 C34 H34A 120.2 . . ?
C34 C35 C36 121.7(3) . . ?
C34 C35 O32 125.2(2) . . ?
O32 C35 C36 113.1(2) . . ?
C31 C36 C35 118.5(2) . . ?
O31 C36 C31 123.8(2) . . ?
O31 C36 C35 117.8(2) . . ?
C31 C37 H37A 117.2 . . ?
N31 C37 C31 125.6(3) . . ?
N31 C37 H37A 117.2 . . ?
C39 C38 C43 120.6(2) . . ?
C39 C38 N31 121.2(3) . . ?
C43 C38 N31 118.2(2) . . ?
C38 C39 H39A 120.1 . . ?
C40 C39 C38 119.8(3) . . ?
C40 C39 H39A 120.1 . . ?
C39 C40 H40A 119.9 . . ?
C41 C40 C39 120.1(3) . . ?
C41 C40 H40A 119.9 . . ?
C40 C41 H41A 119.9 . . ?
C40 C41 C42 120.2(3) . . ?
C42 C41 H41A 119.9 . . ?
C41 C42 H42A 119.6 . . ?
C41 C42 C43 120.8(3) . . ?
C43 C42 H42A 119.6 . . ?
C38 C43 C44 121.5(2) . . ?
C42 C43 C38 118.5(3) . . ?
C42 C43 C44 119.8(3) . . ?
C43 C44 H44A 109.4 . . ?
C43 C44 H44B 109.4 . . ?
H44A C44 H44B 108.0 . . ?
O33 C44 C43 111.1(2) . . ?
O33 C44 H44A 109.4 . . ?
O33 C44 H44B 109.4 . . ?
H45A C45 H45B 109.5 . . ?
H45A C45 H45C 109.5 . . ?
H45B C45 H45C 109.5 . . ?
O32 C45 H45A 109.5 . . ?
O32 C45 H45B 109.5 . . ?
O32 C45 H45C 109.5 . . ?
C37 N31 Co1 123.12(18) . . ?
C37 N31 C38 117.7(2) . . ?
C38 N31 Co1 118.31(18) . . ?
Co1 O31 La 110.96(8) . . ?
C36 O31 La 126.03(16) . . ?
C36 O31 Co1 122.70(17) . . ?
C35 O32 La 116.18(15) . . ?
C35 O32 C45 116.5(2) . . ?
C45 O32 La 124.31(17) . . ?
Co1 O33 H33 118.5 . . ?
C44 O33 Co1 123.09(16) . . ?
C44 O33 H33 118.5 . . ?
C52 C51 C56 118.8(3) . . ?
C52 C51 C57 118.6(3) . . ?
C56 C51 C57 122.5(3) . . ?
C51 C52 H52A 119.6 . . ?
C53 C52 C51 120.7(3) . . ?
C53 C52 H52A 119.6 . . ?
C52 C53 H53A 119.6 . . ?
C52 C53 C54 120.9(3) . . ?
C54 C53 H53A 119.6 . . ?
C53 C54 H54A 120.5 . . ?
C55 C54 C53 119.0(3) . . ?
C55 C54 H54A 120.5 . . ?
C54 C55 C56 121.5(3) . . ?
C54 C55 O52 126.1(3) . . ?
O52 C55 C56 112.4(2) . . ?
C51 C56 C55 118.9(3) . . ?
O51 C56 C51 123.4(3) . . ?
O51 C56 C55 117.6(2) . . ?
C51 C57 H57A 117.4 . . ?
N51 C57 C51 125.1(3) . . ?
N51 C57 H57A 117.4 . . ?
C59 C58 C63 120.7(3) . . ?
C59 C58 N51 121.6(3) . . ?
C63 C58 N51 117.6(3) . . ?
C58 C59 H59A 120.3 . . ?
C58 C59 C60 119.5(3) . . ?
C60 C59 H59A 120.3 . . ?
C59 C60 H60A 119.9 . . ?
C61 C60 C59 120.2(3) . . ?
C61 C60 H60A 119.9 . . ?
C60 C61 H61A 120.1 . . ?
C60 C61 C62 119.8(3) . . ?
C62 C61 H61A 120.1 . . ?
C61 C62 H62A 119.4 . . ?
C63 C62 C61 121.3(3) . . ?
C63 C62 H62A 119.4 . . ?
C58 C63 C64 121.1(3) . . ?
C62 C63 C58 118.5(3) . . ?
C62 C63 C64 120.2(3) . . ?
C63 C64 H64A 109.5 . . ?
C63 C64 H64B 109.5 . . ?
H64A C64 H64B 108.0 . . ?
O53 C64 C63 110.9(2) . . ?
O53 C64 H64A 109.5 . . ?
O53 C64 H64B 109.5 . . ?
H65A C65 H65B 109.5 . . ?
H65A C65 H65C 109.5 . . ?
H65B C65 H65C 109.5 . . ?
O52 C65 H65A 109.5 . . ?
O52 C65 H65B 109.5 . . ?
O52 C65 H65C 109.5 . . ?
C57 N51 Co2 124.3(2) . . ?
C57 N51 C58 118.3(2) . . ?
C58 N51 Co2 117.19(19) . . ?
Co2 O51 La 112.24(8) . . ?
C56 O51 La 124.60(17) . . ?
C56 O51 Co2 122.35(17) . . ?
C55 O52 La 116.96(16) . . ?
C55 O52 C65 117.6(2) . . ?
C65 O52 La 124.75(17) . . ?
Co2 O53 H53 119.3 . . ?
C64 O53 Co2 121.38(17) . . ?
C64 O53 H53 119.3 . . ?
C72 C71 C76 119.8(3) . . ?
C72 C71 C77 116.0(3) . . ?
C76 C71 C77 124.2(3) . . ?
C71 C72 H72A 119.4 . . ?
C73 C72 C71 121.3(3) . . ?
C73 C72 H72A 119.4 . . ?
C72 C73 H73A 120.1 . . ?
C72 C73 C74 119.8(3) . . ?
C74 C73 H73A 120.1 . . ?
C73 C74 H74A 120.3 . . ?
C75 C74 C73 119.3(3) . . ?
C75 C74 H74A 120.3 . . ?
C74 C75 C76 122.7(3) . . ?
C74 C75 O72 123.7(2) . . ?
O72 C75 C76 113.5(2) . . ?
C71 C76 C75 116.9(2) . . ?
O71 C76 C71 124.5(2) . . ?
O71 C76 C75 118.5(2) . . ?
C71 C77 H77A 117.1 . . ?
N71 C77 C71 125.9(3) . . ?
N71 C77 H77A 117.1 . . ?
C79 C78 C83 121.4(3) . . ?
C79 C78 N71 121.4(3) . . ?
C83 C78 N71 117.1(3) . . ?
C78 C79 H79A 120.2 . . ?
C78 C79 C80 119.6(3) . . ?
C80 C79 H79A 120.2 . . ?
C79 C80 H80A 120.1 . . ?
C79 C80 C81 119.7(3) . . ?
C81 C80 H80A 120.1 . . ?
C80 C81 H81A 120.0 . . ?
C82 C81 C80 119.9(3) . . ?
C82 C81 H81A 120.0 . . ?
C81 C82 H82A 119.3 . . ?
C83 C82 C81 121.3(3) . . ?
C83 C82 H82A 119.3 . . ?
C78 C83 C84 120.7(3) . . ?
C82 C83 C78 118.0(3) . . ?
C82 C83 C84 121.3(3) . . ?
C83 C84 H84A 109.4 . . ?
C83 C84 H84B 109.4 . . ?
H84A C84 H84B 108.0 . . ?
O73 C84 C83 111.0(2) . . ?
O73 C84 H84A 109.4 . . ?
O73 C84 H84B 109.4 . . ?
H85A C85 H85B 109.5 . . ?
H85A C85 H85C 109.5 . . ?
H85B C85 H85C 109.5 . . ?
O72 C85 H85A 109.5 . . ?
O72 C85 H85B 109.5 . . ?
O72 C85 H85C 109.5 . . ?
C77 N71 Co2 127.41(19) . . ?
C77 N71 C78 118.1(2) . . ?
C78 N71 Co2 114.45(18) . . ?
Co2 O71 La 106.61(8) . . ?
C76 O71 La 125.85(16) . . ?
C76 O71 Co2 126.40(17) . . ?
C75 O72 La 121.23(16) . . ?
C75 O72 C85 115.8(2) . . ?
C85 O72 La 122.91(17) . . ?
Co2 O73 H73 118.8 . . ?
C84 O73 Co2 122.33(17) . . ?
C84 O73 H73 118.8 . . ?
O91 N91 La 176.6(2) . . ?
O92 N91 La 59.56(15) . . ?
O92 N91 O91 120.4(3) . . ?
O92 N91 O93 119.8(3) . . ?
O93 N91 La 60.34(16) . . ?
O93 N91 O91 119.7(3) . . ?
N91 O92 La 95.25(17) . . ?
N91 O93 La 94.31(18) . . ?
O102 N101 O101 121.1(3) . . ?
O102 N101 O103 121.2(3) . . ?
O103 N101 O101 117.7(3) . . ?
O111 N111 O112 119.2(3) . . ?
O111 N111 O113 120.6(3) . . ?
O113 N111 O112 120.1(3) . . ?

loop_
_geom_bond_atom_site_label_1
_geom_bond_atom_site_label_2
_geom_bond_distance
_geom_bond_site_symmetry_2
_geom_bond_publ_flag
La O11 2.588(2) . ?
La O12 2.693(2) . ?
La O31 2.4380(19) . ?
La O32 2.717(2) . ?
La O51 2.4420(18) . ?
La O52 2.678(2) . ?
La O71 2.552(2) . ?
La O72 2.666(2) . ?
La N91 2.967(3) . ?
La O92 2.569(2) . ?
La O93 2.586(2) . ?
Co1 N11 2.052(2) . ?
Co1 O11 2.0494(19) . ?
Co1 O13 2.187(2) . ?
Co1 N31 2.083(2) . ?
Co1 O31 2.043(2) . ?
Co1 O33 2.231(2) . ?
Co2 N51 2.098(2) . ?
Co2 O51 2.020(2) . ?
Co2 O53 2.185(2) . ?
Co2 N71 2.045(2) . ?
Co2 O71 2.0635(19) . ?
Co2 O73 2.217(2) . ?
C11 C12 1.414(4) . ?
C11 C16 1.427(4) . ?
C11 C17 1.450(4) . ?
C12 H12A 0.9500 . ?
C12 C13 1.372(4) . ?
C13 H13A 0.9500 . ?
C13 C14 1.403(4) . ?
C14 H14A 0.9500 . ?
C14 C15 1.376(4) . ?
C15 C16 1.415(4) . ?
C15 O12 1.387(3) . ?
C16 O11 1.326(3) . ?
C17 H17A 0.9500 . ?
C17 N11 1.290(4) . ?
C18 C19 1.391(4) . ?
C18 C23 1.402(4) . ?
C18 N11 1.435(4) . ?
C19 H19A 0.9500 . ?
C19 C20 1.392(4) . ?
C20 H20A 0.9500 . ?
C20 C21 1.384(5) . ?
C21 H21A 0.9500 . ?
C21 C22 1.388(5) . ?
C22 H22A 0.9500 . ?
C22 C23 1.392(4) . ?
C23 C24 1.509(4) . ?
C24 H24A 0.9900 . ?
C24 H24B 0.9900 . ?
C24 O13 1.447(4) . ?
C25 H25A 0.9800 . ?
C25 H25B 0.9800 . ?
C25 H25C 0.9800 . ?
C25 O12 1.442(3) . ?
O13 H13 0.9500 . ?
C31 C32 1.416(4) . ?
C31 C36 1.404(4) . ?
C31 C37 1.451(4) . ?
C32 H32A 0.9500 . ?
C32 C33 1.375(4) . ?
C33 H33A 0.9500 . ?
C33 C34 1.404(4) . ?
C34 H34A 0.9500 . ?
C34 C35 1.378(4) . ?
C35 C36 1.422(4) . ?
C35 O32 1.384(3) . ?
C36 O31 1.326(3) . ?
C37 H37A 0.9500 . ?
C37 N31 1.295(3) . ?
C38 C39 1.396(4) . ?
C38 C43 1.401(4) . ?
C38 N31 1.434(3) . ?
C39 H39A 0.9500 . ?
C39 C40 1.391(4) . ?
C40 H40A 0.9500 . ?
C40 C41 1.379(4) . ?
C41 H41A 0.9500 . ?
C41 C42 1.393(4) . ?
C42 H42A 0.9500 . ?
C42 C43 1.395(4) . ?
C43 C44 1.513(4) . ?
C44 H44A 0.9900 . ?
C44 H44B 0.9900 . ?
C44 O33 1.434(3) . ?
C45 H45A 0.9800 . ?
C45 H45B 0.9800 . ?
C45 H45C 0.9800 . ?
C45 O32 1.435(3) . ?
O33 H33 0.9500 . ?
C51 C52 1.409(4) . ?
C51 C56 1.410(4) . ?
C51 C57 1.455(4) . ?
C52 H52A 0.9500 . ?
C52 C53 1.374(4) . ?
C53 H53A 0.9500 . ?
C53 C54 1.401(4) . ?
C54 H54A 0.9500 . ?
C54 C55 1.374(4) . ?
C55 C56 1.412(4) . ?
C55 O52 1.384(3) . ?
C56 O51 1.332(3) . ?
C57 H57A 0.9500 . ?
C57 N51 1.296(4) . ?
C58 C59 1.389(4) . ?
C58 C63 1.405(4) . ?
C58 N51 1.438(4) . ?
C59 H59A 0.9500 . ?
C59 C60 1.402(5) . ?
C60 H60A 0.9500 . ?
C60 C61 1.376(5) . ?
C61 H61A 0.9500 . ?
C61 C62 1.394(4) . ?
C62 H62A 0.9500 . ?
C62 C63 1.384(4) . ?
C63 C64 1.509(4) . ?
C64 H64A 0.9900 . ?
C64 H64B 0.9900 . ?
C64 O53 1.435(3) . ?
C65 H65A 0.9800 . ?
C65 H65B 0.9800 . ?
C65 H65C 0.9800 . ?
C65 O52 1.436(4) . ?
O53 H53 0.9500 . ?
C71 C72 1.415(4) . ?
C71 C76 1.417(4) . ?
C71 C77 1.451(4) . ?
C72 H72A 0.9500 . ?
C72 C73 1.374(4) . ?
C73 H73A 0.9500 . ?
C73 C74 1.407(4) . ?
C74 H74A 0.9500 . ?
C74 C75 1.376(4) . ?
C75 C76 1.420(4) . ?
C75 O72 1.391(3) . ?
C76 O71 1.320(3) . ?
C77 H77A 0.9500 . ?
C77 N71 1.294(4) . ?
C78 C79 1.386(4) . ?
C78 C83 1.403(4) . ?
C78 N71 1.436(3) . ?
C79 H79A 0.9500 . ?
C79 C80 1.391(4) . ?
C80 H80A 0.9500 . ?
C80 C81 1.395(5) . ?
C81 H81A 0.9500 . ?
C81 C82 1.388(4) . ?
C82 H82A 0.9500 . ?
C82 C83 1.387(4) . ?
C83 C84 1.504(4) . ?
C84 H84A 0.9900 . ?
C84 H84B 0.9900 . ?
C84 O73 1.442(3) . ?
C85 H85A 0.9800 . ?
C85 H85B 0.9800 . ?
C85 H85C 0.9800 . ?
C85 O72 1.436(3) . ?
O73 H73 0.9500 . ?
N91 O91 1.519(4) . ?
N91 O92 1.268(4) . ?
N91 O93 1.274(3) . ?
N101 O101 1.261(4) . ?
N101 O102 1.236(4) . ?
N101 O103 1.253(4) . ?
N111 O111 1.235(4) . ?
N111 O112 1.277(4) . ?
N111 O113 1.239(4) . ?

loop_
_geom_hbond_atom_site_label_D
_geom_hbond_atom_site_label_H
_geom_hbond_atom_site_label_A
_geom_hbond_distance_DH
_geom_hbond_distance_HA
_geom_hbond_distance_DA
_geom_hbond_angle_DHA
_geom_hbond_site_symmetry_A
C52 H52A O101 0.95 2.47 3.316(4) 148.9 2_656
C74 H74A O111 0.95 2.45 3.382(4) 166.9 2_665

loop_
_geom_torsion_atom_site_label_1
_geom_torsion_atom_site_label_2
_geom_torsion_atom_site_label_3
_geom_torsion_atom_site_label_4
_geom_torsion
_geom_torsion_site_symmetry_1
_geom_torsion_site_symmetry_2
_geom_torsion_site_symmetry_3
_geom_torsion_site_symmetry_4
_geom_torsion_publ_flag
C11 C12 C13 C14 0.4(4) . . . . ?
C11 C16 O11 La -174.03(19) . . . . ?
C11 C16 O11 Co1 -22.0(4) . . . . ?
C11 C17 N11 Co1 4.7(4) . . . . ?
C11 C17 N11 C18 -179.8(3) . . . . ?
C12 C11 C16 C15 2.5(4) . . . . ?
C12 C11 C16 O11 -177.2(3) . . . . ?
C12 C11 C17 N11 -173.2(3) . . . . ?
C12 C13 C14 C15 1.2(4) . . . . ?
C13 C14 C15 C16 -0.9(4) . . . . ?
C13 C14 C15 O12 178.9(3) . . . . ?
C14 C15 C16 C11 -0.9(4) . . . . ?
C14 C15 C16 O11 178.8(3) . . . . ?
C14 C15 O12 La 176.0(2) . . . . ?
C14 C15 O12 C25 7.1(4) . . . . ?
C15 C16 O11 La 6.3(3) . . . . ?
C15 C16 O11 Co1 158.34(19) . . . . ?
C16 C11 C12 C13 -2.2(4) . . . . ?
C16 C11 C17 N11 6.0(4) . . . . ?
C16 C15 O12 La -4.2(3) . . . . ?
C16 C15 O12 C25 -173.1(2) . . . . ?
C17 C11 C12 C13 177.0(3) . . . . ?
C17 C11 C16 C15 -176.8(3) . . . . ?
C17 C11 C16 O11 3.6(4) . . . . ?
C18 C19 C20 C21 1.0(5) . . . . ?
C18 C23 C24 O13 62.4(4) . . . . ?
C19 C18 C23 C22 -0.7(5) . . . . ?
C19 C18 C23 C24 176.5(3) . . . . ?
C19 C18 N11 Co1 116.0(3) . . . . ?
C19 C18 N11 C17 -60.0(4) . . . . ?
C19 C20 C21 C22 -1.8(5) . . . . ?
C20 C21 C22 C23 1.3(5) . . . . ?
C21 C22 C23 C18 -0.1(5) . . . . ?
C21 C22 C23 C24 -177.2(3) . . . . ?
C22 C23 C24 O13 -120.5(3) . . . . ?
C23 C18 C19 C20 0.2(5) . . . . ?
C23 C18 N11 Co1 -58.4(3) . . . . ?
C23 C18 N11 C17 125.6(3) . . . . ?
C23 C24 O13 Co1 -41.5(3) . . . . ?
N11 C18 C19 C20 -173.9(3) . . . . ?
N11 C18 C23 C22 173.7(3) . . . . ?
N11 C18 C23 C24 -9.0(4) . . . . ?
O12 C15 C16 C11 179.3(2) . . . . ?
O12 C15 C16 O11 -1.0(4) . . . . ?
C31 C32 C33 C34 0.7(5) . . . . ?
C31 C36 O31 La 155.1(2) . . . . ?
C31 C36 O31 Co1 -31.8(4) . . . . ?
C31 C37 N31 Co1 15.6(4) . . . . ?
C31 C37 N31 C38 -175.4(3) . . . . ?
C32 C31 C36 C35 -0.7(4) . . . . ?
C32 C31 C36 O31 -178.9(3) . . . . ?
C32 C31 C37 N31 -172.5(3) . . . . ?
C32 C33 C34 C35 -0.5(5) . . . . ?
C33 C34 C35 C36 -0.4(5) . . . . ?
C33 C34 C35 O32 179.6(3) . . . . ?
C34 C35 C36 C31 0.9(4) . . . . ?
C34 C35 C36 O31 179.3(3) . . . . ?
C34 C35 O32 La -160.4(3) . . . . ?
C34 C35 O32 C45 0.9(4) . . . . ?
C35 C36 O31 La -23.2(3) . . . . ?
C35 C36 O31 Co1 149.9(2) . . . . ?
C36 C31 C32 C33 -0.2(5) . . . . ?
C36 C31 C37 N31 11.0(5) . . . . ?
C36 C35 O32 La 19.6(3) . . . . ?
C36 C35 O32 C45 -179.1(3) . . . . ?
C37 C31 C32 C33 -176.9(3) . . . . ?
C37 C31 C36 C35 175.9(3) . . . . ?
C37 C31 C36 O31 -2.4(5) . . . . ?
C38 C39 C40 C41 0.5(5) . . . . ?
C38 C43 C44 O33 56.4(4) . . . . ?
C39 C38 C43 C42 2.4(4) . . . . ?
C39 C38 C43 C44 176.4(3) . . . . ?
C39 C38 N31 Co1 122.0(3) . . . . ?
C39 C38 N31 C37 -47.5(4) . . . . ?
C39 C40 C41 C42 1.6(5) . . . . ?
C40 C41 C42 C43 -1.7(5) . . . . ?
C41 C42 C43 C38 -0.3(5) . . . . ?
C41 C42 C43 C44 -174.4(3) . . . . ?
C42 C43 C44 O33 -129.7(3) . . . . ?
C43 C38 C39 C40 -2.5(5) . . . . ?
C43 C38 N31 Co1 -57.9(3) . . . . ?
C43 C38 N31 C37 132.6(3) . . . . ?
C43 C44 O33 Co1 -45.5(3) . . . . ?
N31 C38 C39 C40 177.6(3) . . . . ?
N31 C38 C43 C42 -177.7(3) . . . . ?
N31 C38 C43 C44 -3.7(4) . . . . ?
O32 C35 C36 C31 -179.1(3) . . . . ?
O32 C35 C36 O31 -0.7(4) . . . . ?
C51 C52 C53 C54 2.4(4) . . . . ?
C51 C56 O51 La 152.5(2) . . . . ?
C51 C56 O51 Co2 -38.5(3) . . . . ?
C51 C57 N51 Co2 7.5(4) . . . . ?
C51 C57 N51 C58 -177.0(3) . . . . ?
C52 C51 C56 C55 2.0(4) . . . . ?
C52 C51 C56 O51 -175.9(2) . . . . ?
C52 C51 C57 N51 -167.7(3) . . . . ?
C52 C53 C54 C55 2.1(4) . . . . ?
C53 C54 C55 C56 -4.5(4) . . . . ?
C53 C54 C55 O52 176.1(3) . . . . ?
C54 C55 C56 C51 2.5(4) . . . . ?
C54 C55 C56 O51 -179.5(2) . . . . ?
C54 C55 O52 La -159.3(2) . . . . ?
C54 C55 O52 C65 11.3(4) . . . . ?
C55 C56 O51 La -25.4(3) . . . . ?
C55 C56 O51 Co2 143.5(2) . . . . ?
C56 C51 C52 C53 -4.4(4) . . . . ?
C56 C51 C57 N51 14.1(4) . . . . ?
C56 C55 O52 La 21.2(3) . . . . ?
C56 C55 O52 C65 -168.1(3) . . . . ?
C57 C51 C52 C53 177.3(3) . . . . ?
C57 C51 C56 C55 -179.8(2) . . . . ?
C57 C51 C56 O51 2.3(4) . . . . ?
C58 C59 C60 C61 0.8(5) . . . . ?
C58 C63 C64 O53 60.0(4) . . . . ?
C59 C58 C63 C62 0.7(4) . . . . ?
C59 C58 C63 C64 175.5(3) . . . . ?
C59 C58 N51 Co2 124.0(3) . . . . ?
C59 C58 N51 C57 -51.8(4) . . . . ?
C59 C60 C61 C62 0.5(5) . . . . ?
C60 C61 C62 C63 -1.2(5) . . . . ?
C61 C62 C63 C58 0.6(5) . . . . ?
C61 C62 C63 C64 -174.3(3) . . . . ?
C62 C63 C64 O53 -125.3(3) . . . . ?
C63 C58 C59 C60 -1.4(5) . . . . ?
C63 C58 N51 Co2 -56.1(3) . . . . ?
C63 C58 N51 C57 128.0(3) . . . . ?
C63 C64 O53 Co2 -49.7(3) . . . . ?
N51 C58 C59 C60 178.5(3) . . . . ?
N51 C58 C63 C62 -179.2(3) . . . . ?
N51 C58 C63 C64 -4.3(4) . . . . ?
O52 C55 C56 C51 -178.1(2) . . . . ?
O52 C55 C56 O51 0.0(3) . . . . ?
C71 C72 C73 C74 -0.3(4) . . . . ?
C71 C76 O71 La 174.7(2) . . . . ?
C71 C76 O71 Co2 -19.1(4) . . . . ?
C71 C77 N71 Co2 0.2(4) . . . . ?
C71 C77 N71 C78 -178.6(3) . . . . ?
C72 C71 C76 C75 3.5(4) . . . . ?
C72 C71 C76 O71 -175.3(3) . . . . ?
C72 C71 C77 N71 -174.5(3) . . . . ?
C72 C73 C74 C75 2.6(4) . . . . ?
C73 C74 C75 C76 -1.8(4) . . . . ?
C73 C74 C75 O72 180.0(3) . . . . ?
C74 C75 C76 C71 -1.2(4) . . . . ?
C74 C75 C76 O71 177.7(3) . . . . ?
C74 C75 O72 La -171.9(2) . . . . ?
C74 C75 O72 C85 5.7(4) . . . . ?
C75 C76 O71 La -4.1(3) . . . . ?
C75 C76 O71 Co2 162.06(19) . . . . ?
C76 C71 C72 C73 -2.8(4) . . . . ?
C76 C71 C77 N71 4.6(5) . . . . ?
C76 C75 O72 La 9.7(3) . . . . ?
C76 C75 O72 C85 -172.7(2) . . . . ?
C77 C71 C72 C73 176.2(3) . . . . ?
C77 C71 C76 C75 -175.5(3) . . . . ?
C77 C71 C76 O71 5.6(4) . . . . ?
C78 C79 C80 C81 0.5(5) . . . . ?
C78 C83 C84 O73 57.5(4) . . . . ?
C79 C78 C83 C82 1.2(4) . . . . ?
C79 C78 C83 C84 177.6(3) . . . . ?
C79 C78 N71 Co2 114.4(3) . . . . ?
C79 C78 N71 C77 -66.6(4) . . . . ?
C79 C80 C81 C82 -0.1(5) . . . . ?
C80 C81 C82 C83 0.3(5) . . . . ?
C81 C82 C83 C78 -0.8(4) . . . . ?
C81 C82 C83 C84 -177.2(3) . . . . ?
C82 C83 C84 O73 -126.3(3) . . . . ?
C83 C78 C79 C80 -1.1(4) . . . . ?
C83 C78 N71 Co2 -62.4(3) . . . . ?
C83 C78 N71 C77 116.7(3) . . . . ?
C83 C84 O73 Co2 -38.7(3) . . . . ?
N71 C78 C79 C80 -177.7(3) . . . . ?
N71 C78 C83 C82 177.9(3) . . . . ?
N71 C78 C83 C84 -5.7(4) . . . . ?
O72 C75 C76 C71 177.1(2) . . . . ?
O72 C75 C76 O71 -3.9(4) . . . . ?
O91 N91 O92 La -176.1(3) . . . . ?
O91 N91 O93 La 176.1(3) . . . . ?
O92 N91 O93 La -3.2(3) . . . . ?
O93 N91 O92 La 3.2(3) . . . . ?

loop_
_platon_squeeze_void_nr
_platon_squeeze_void_average_x
_platon_squeeze_void_average_y
_platon_squeeze_void_average_z
_platon_squeeze_void_volume
_platon_squeeze_void_count_electrons
_platon_squeeze_void_content
1 0.000 0.000 0.000 294 73 ' '
2 0.000 0.500 0.500 118 34 ' '
